data_1509147
loop_
_publ_author_name
'Ruck, M.'

_publ_section_title
;
 Synthese und Kristallstrukturen der quaternaeren Chalkogenidchloride Ag
 Bi2 S3 Cl und Ag Bi2 Se3 Cl
;
_journal_name_full 'Zeitschrift fuer Anorganische und Allgemeine Chemie'
_journal_page_first 1537
_journal_page_last 1540
_journal_paper_doi 10.1002/1521-3749(200207)628:7<1537::AID-ZAAC1537>3.0.CO;2-M
_journal_volume 628
_journal_year 2002
_chemical_formula_sum 'Ag Bi2 Cl Se3'
_chemical_name_systematic 'Ag Bi2 Se3 Cl'
_space_group_IT_number 11
_symmetry_space_group_name_Hall '-P 2yb'
_symmetry_space_group_name_H-M 'P 1 21/m 1'
_cell_angle_alpha 90
_cell_angle_beta 104.17
_cell_angle_gamma 90
_cell_formula_units_Z 2
_cell_length_a 7.9738
_cell_length_b 4.1067
_cell_length_c 11.135
_cell_volume 353.533
_citation_journal_id_ASTM ZAACAB
_cod_data_source_file silver1-2_100.cif
_cod_data_source_block Ag1Bi2Cl1Se3
_cod_original_cell_volume 353.5325
_cod_original_formula_sum 'Ag1 Bi2 Cl1 Se3'
_cod_database_code 1509147

loop_
_symmetry_equiv_pos_as_xyz
x,y,z
-x,y+1/2,-z
-x,-y,-z
x,-y-1/2,z

loop_
_atom_site_label
_atom_site_type_symbol
_atom_site_fract_x
_atom_site_fract_y
_atom_site_fract_z
_atom_site_occupancy
_atom_site_U_iso_or_equiv
Se3 Se-2 0.04734 0.25 0.1522 1 0.0
Se1 Se-2 0.20156 0.25 0.66381 1 0.0
Cl1 Cl-1 0.5955 0.25 0.8998 1 0.0
Ag1 Ag+1 0.04709 0.25 0.41366 1 0.0
Se2 Se-2 0.69322 0.25 0.587 1 0.0
Bi2 Bi+3 0.53023 0.25 0.3434 1 0.0
Bi1 Bi+3 0.18924 0.25 0.93262 1 0.0
